data_1565368
loop_
_publ_author_name
'Borys, Andryj M.'
'Clark, Ewan R.'
'Saines, Paul J.'
'Alberola, Antonio'
'Rawson, Jeremy M.'

_publ_section_title
;
 A short, versatile route towards benzothiadiazinyl radicals.
;
_journal_issue 1
_journal_name_full 'Chemical science'
_journal_page_first 149
_journal_page_last 158
_journal_paper_doi 10.1039/d1sc04248c
_journal_volume 13
_journal_year 2021
_chemical_formula_moiety 'C15 H9.96 Cl4.04 N2 S'
_chemical_formula_sum 'C15 H9.97 Cl4.03 N2 S'
_chemical_formula_weight 393.31
_chemical_properties_physical Moisture-sensitive
_space_group_crystal_system triclinic
_space_group_IT_number 2
_space_group_name_Hall '-P 1'
_space_group_name_H-M_alt 'P -1'
_atom_sites_solution_hydrogens mixed
_atom_sites_solution_primary dual
_audit_creation_date 2018-06-12
_audit_creation_method
;
Olex2 1.2
(compiled 2018.05.18 svn.r3508 for OlexSys, GUI svn.r5497)
;
_audit_update_record
;
2021-08-03 deposited with the CCDC.	2021-11-23 downloaded from the CCDC.
;
_cell_angle_alpha 80.349(3)
_cell_angle_beta 86.679(3)
_cell_angle_gamma 72.338(3)
_cell_formula_units_Z 2
_cell_length_a 7.3043(3)
_cell_length_b 9.0923(3)
_cell_length_c 12.6109(5)
_cell_measurement_reflns_used 10009
_cell_measurement_temperature 100.0(5)
_cell_measurement_theta_max 75.6800
_cell_measurement_theta_min 5.1490
_cell_volume 786.73(5)
_computing_cell_refinement 'CrysAlisPro 1.171.38.41 (Rigaku OD, 2015)'
_computing_data_collection 'CrysAlisPro 1.171.38.41 (Rigaku OD, 2015)'
_computing_data_reduction 'CrysAlisPro 1.171.38.41 (Rigaku OD, 2015)'
_computing_molecular_graphics 'Olex2 (Dolomanov et al., 2009)'
_computing_publication_material 'Olex2 (Dolomanov et al., 2009)'
_computing_structure_refinement 'ShelXL (Sheldrick, 2015)'
_computing_structure_solution 'ShelXT (Sheldrick, 2015)'
_diffrn_ambient_environment N~2~
_diffrn_ambient_temperature 100.0(5)
_diffrn_detector 'CCD plate'
_diffrn_detector_area_resol_mean 5.2887
_diffrn_detector_type AtlasS2
_diffrn_measured_fraction_theta_full 1.000
_diffrn_measured_fraction_theta_max 1.000
_diffrn_measurement_details
;
List of Runs (angles in degrees, time in seconds):

  # Type    Start    End  Width  t~exp~   \w     \q     \k     \f   Frames
#--------------------------------------------------------------------------
  1  \w   -115.00 -20.00   1.00    1.00    --  -42.45 -38.00  60.00   95
  2  \w    -79.00  36.00   1.00    1.00    --  -42.45  19.00-120.00  115
  3  \w      1.00  82.00   1.00    1.00    --   42.45 -99.00 -60.00   81
  4  \w     23.00  97.00   1.00    1.00    --   42.45-125.00  30.00   74
  5  \w     23.00  97.00   1.00    1.00    --   42.45-125.00 -90.00   74
  6  \w     30.00 109.00   1.00    2.50    --  111.00 -94.00-150.00   79
  7  \w    100.00 178.00   1.00    2.50    --  111.00 111.00-150.00   78
  8  \w    100.00 178.00   1.00    2.50    --  111.00 111.00 -60.00   78
  9  \w     36.00 116.00   1.00    2.50    --  111.00-111.00 -30.00   80
 10  \w     36.00 116.00   1.00    2.50    --  111.00-111.00-180.00   80
 11  \w     37.00 142.00   1.00    2.50    --  111.00 -77.00   0.00  105
 12  \w     30.00 109.00   1.00    2.50    --  111.00 -94.00  60.00   79
 13  \w     40.00 135.00   1.00    2.50    --  111.00 -45.00  30.00   95
 14  \w     41.00 139.00   1.00    2.50    --  111.00 -61.00 -60.00   98
 15  \w     36.00 135.00   1.00    2.50    --  111.00 -30.00-180.00   99
 16  \w     83.00 178.00   1.00    2.50    --  111.00  61.00   0.00   95
 17  \w     37.00 142.00   1.00    2.50    --  111.00 -77.00-120.00  105
 18  \w     36.00 116.00   1.00    2.50    --  111.00-111.00   0.00   80
 19  \w     66.00 178.00   1.00    2.50    --  111.00  15.00  90.00  112
 20  \w     66.00 178.00   1.00    2.50    --  111.00  15.00-180.00  112
 21  \w     36.00 116.00   1.00    2.50    --  111.00-111.00  90.00   80
 22  \w     37.00 142.00   1.00    2.50    --  111.00 -77.00 120.00  105
 23  \w   -116.00 -11.00   1.00    1.00    --  -42.45 -77.00  90.00  105
 24  \w    -65.00  30.00   1.00    1.00    --  -42.45  38.00 120.00   95
 25  \w   -113.00 -16.00   1.00    1.00    --  -42.45 -57.00-120.00   97
 26  \w   -116.00 -11.00   1.00    1.00    --  -42.45 -77.00   0.00  105
 27  \w   -113.00 -16.00   1.00    1.00    --  -42.45 -57.00 150.00   97
 28  \w     87.00 178.00   1.00    2.50    --  111.00  45.00-150.00   91
 29  \w     83.00 178.00   1.00    2.50    --  111.00  61.00 120.00   95
 30  \w     66.00 178.00   1.00    2.50    --  111.00  15.00 -60.00  112
 31  \w     80.00 178.00   1.00    2.50    --  111.00  77.00 -90.00   98
 32  \w     80.00 178.00   1.00    2.50    --  111.00  77.00  60.00   98
 33  \w     80.00 178.00   1.00    2.50    --  111.00  77.00 150.00   98
 34  \w     83.00 178.00   1.00    2.50    --  111.00  61.00-120.00   95
 35  \w     80.00 178.00   1.00    2.50    --  111.00  77.00 -60.00   98
;
_diffrn_measurement_device 'four-circle diffractometer'
_diffrn_measurement_device_type 'SuperNova, Dual, Cu at zero, AtlasS2'
_diffrn_measurement_method '\w scans'
_diffrn_orient_matrix_type 'CrysAlisPro convention (1999,Acta A55,543-557)'
_diffrn_orient_matrix_UB_11 0.0564637000
_diffrn_orient_matrix_UB_12 -0.0381698000
_diffrn_orient_matrix_UB_13 0.1195522000
_diffrn_orient_matrix_UB_21 0.0522881000
_diffrn_orient_matrix_UB_22 -0.1759623000
_diffrn_orient_matrix_UB_23 -0.0054536000
_diffrn_orient_matrix_UB_31 0.2075418000
_diffrn_orient_matrix_UB_32 -0.0025932000
_diffrn_orient_matrix_UB_33 -0.0321446000
_diffrn_radiation_monochromator mirror
_diffrn_radiation_probe x-ray
_diffrn_radiation_type CuK\a
_diffrn_radiation_wavelength 1.54184
_diffrn_reflns_av_R_equivalents 0.0370
_diffrn_reflns_av_unetI/netI 0.0213
_diffrn_reflns_Laue_measured_fraction_full 1.000
_diffrn_reflns_Laue_measured_fraction_max 1.000
_diffrn_reflns_limit_h_max 8
_diffrn_reflns_limit_h_min -8
_diffrn_reflns_limit_k_max 10
_diffrn_reflns_limit_k_min -10
_diffrn_reflns_limit_l_max 15
_diffrn_reflns_limit_l_min -15
_diffrn_reflns_number 15042
_diffrn_reflns_point_group_measured_fraction_full 1.000
_diffrn_reflns_point_group_measured_fraction_max 1.000
_diffrn_reflns_theta_full 67.684
_diffrn_reflns_theta_max 68.583
_diffrn_reflns_theta_min 3.555
_diffrn_source 'micro-focus sealed X-ray tube'
_diffrn_source_type 'SuperNova (Cu) X-ray Source'
_exptl_absorpt_coefficient_mu 8.097
_exptl_absorpt_correction_T_max 0.689
_exptl_absorpt_correction_T_min 0.272
_exptl_absorpt_correction_type gaussian
_exptl_absorpt_process_details
;
CrysAlisPro 1.171.38.41 (Rigaku Oxford Diffraction, 2015)
Numerical absorption correction based on gaussian integration over
			a multifaceted crystal model
Empirical absorption correction using spherical harmonics,
 implemented in SCALE3 ABSPACK scaling algorithm.
;
_exptl_crystal_colour 'light orange'
_exptl_crystal_colour_modifier light
_exptl_crystal_colour_primary orange
_exptl_crystal_density_diffrn 1.660
_exptl_crystal_description block
_exptl_crystal_F_000 397
_exptl_crystal_size_max 0.267
_exptl_crystal_size_mid 0.168
_exptl_crystal_size_min 0.053
_refine_diff_density_max 1.290
_refine_diff_density_min -0.491
_refine_diff_density_rms 0.073
_refine_ls_extinction_method none
_refine_ls_goodness_of_fit_ref 1.028
_refine_ls_hydrogen_treatment mixed
_refine_ls_matrix_type full
_refine_ls_number_parameters 212
_refine_ls_number_reflns 2891
_refine_ls_number_restraints 0
_refine_ls_restrained_S_all 1.028
_refine_ls_R_factor_all 0.0368
_refine_ls_R_factor_gt 0.0360
_refine_ls_shift/su_max 0.001
_refine_ls_shift/su_mean 0.000
_refine_ls_structure_factor_coef Fsqd
_refine_ls_weighting_details 'w=1/[\s^2^(Fo^2^)+(0.0510P)^2^+0.9320P] where P=(Fo^2^+2Fc^2^)/3'
_refine_ls_weighting_scheme calc
_refine_ls_wR_factor_gt 0.0943
_refine_ls_wR_factor_ref 0.0950
_reflns_Friedel_coverage 0.000
_reflns_number_gt 2792
_reflns_number_total 2891
_reflns_threshold_expression 'I > 2\s(I)'
_cod_data_source_file d1sc04248c2.cif
_cod_data_source_block serc233-r1-rf
_cod_depositor_comments 'Adding full bibliography for 1565368--1565385.cif.'
_cod_database_code 1565368
_shelx_shelxl_version_number 2016/6
_chemical_oxdiff_formula 'S1 N2 Cl4 C15 H20'
_chemical_oxdiff_usercomment ABS-416
_shelx_space_group_comment
;
The symmetry employed for this shelxl refinement is uniquely defined
by the following loop, which should always be used as a source of
symmetry information in preference to the above space-group names.
They are only intended as comments.
;
_reflns_odcompleteness_completeness 100.00
_reflns_odcompleteness_iscentric 1
_reflns_odcompleteness_theta 66.97
_olex2_refinement_description
;
1. Fixed Uiso
 At 1.2 times of:
  All C(H) groups, All C(H,H) groups
2. Others
 Sof(H6)=1-FVAR(1)
 Sof(Cl5)=FVAR(1)
3.a Secondary CH2 refined with riding coordinates:
 C8(H8A,H8B), C9(H9A,H9B)
3.b Aromatic/amide H refined with riding coordinates:
 C11(H11), C15(H15), C14(H14), C12(H12), C13(H13)
;
_olex2_submission_special_instructions 'No special instructions were received'
_oxdiff_exptl_absorpt_empirical_details
;
Empirical correction (ABSPACK) includes:
- Absorption correction using spherical harmonics
- Frame scaling
;
_oxdiff_exptl_absorpt_empirical_full_max 1.482
_oxdiff_exptl_absorpt_empirical_full_min 0.714

loop_
_space_group_symop_operation_xyz
'x, y, z'
'-x, -y, -z'

loop_
_atom_site_label
_atom_site_type_symbol
_atom_site_fract_x
_atom_site_fract_y
_atom_site_fract_z
_atom_site_U_iso_or_equiv
_atom_site_adp_type
_atom_site_occupancy
_atom_site_site_symmetry_order
_atom_site_calc_flag
_atom_site_refinement_flags_posn
_atom_site_refinement_flags_adp
_atom_site_refinement_flags_occupancy
_atom_site_disorder_assembly
_atom_site_disorder_group
Cl1 Cl 0.57693(8) 0.17027(6) 0.30395(5) 0.02765(15) Uani 1 1 d . . . . .
S1 S 0.25880(7) 0.32302(6) 0.32368(4) 0.02161(15) Uani 1 1 d . . . . .
Cl4 Cl 0.35933(9) 0.73701(7) -0.01306(4) 0.03141(16) Uani 1 1 d . . . . .
Cl3 Cl 0.14340(10) 1.08070(7) 0.08552(5) 0.03858(18) Uani 1 1 d . . . . .
Cl2 Cl 0.07679(9) 1.01780(6) 0.36710(5) 0.03238(16) Uani 1 1 d . . . . .
N2 N 0.2749(2) 0.5659(2) 0.45646(15) 0.0204(4) Uani 1 1 d . . . . .
N1 N 0.2149(3) 0.3224(2) 0.44633(16) 0.0236(4) Uani 1 1 d . . . . .
C2 C 0.2905(3) 0.6037(2) 0.34713(18) 0.0198(4) Uani 1 1 d . . . . .
C1 C 0.2407(3) 0.4352(2) 0.49965(18) 0.0202(4) Uani 1 1 d . . . . .
C6 C 0.3081(3) 0.5440(3) 0.16325(19) 0.0228(5) Uani 1 1 d . . . . .
H6 H 0.307(4) 0.471(4) 0.118(3) 0.027 Uiso 0.965(4) 1 d R . P A 1
C3 C 0.3110(3) 0.7537(2) 0.30430(18) 0.0217(4) Uani 1 1 d . . . . .
C4 C 0.3329(3) 0.7948(2) 0.19436(18) 0.0226(4) Uani 1 1 d . . . . .
C10 C 0.2172(3) 0.4045(2) 0.61776(18) 0.0218(4) Uani 1 1 d . . . . .
C7 C 0.2888(3) 0.5034(2) 0.27380(18) 0.0210(4) Uani 1 1 d . . . . .
C11 C 0.2192(3) 0.5188(3) 0.67951(18) 0.0228(5) Uani 1 1 d . . . . .
H11 H 0.234835 0.613438 0.645839 0.027 Uiso 1 1 calc R . . . .
C15 C 0.1920(3) 0.2632(3) 0.66961(19) 0.0239(5) Uani 1 1 d . . . . .
H15 H 0.189221 0.186841 0.629533 0.029 Uiso 1 1 calc R . . . .
C14 C 0.1712(3) 0.2366(3) 0.7807(2) 0.0279(5) Uani 1 1 d . . . . .
H14 H 0.155013 0.142374 0.814712 0.033 Uiso 1 1 calc R . . . .
C12 C 0.1981(3) 0.4918(3) 0.78986(19) 0.0264(5) Uani 1 1 d . . . . .
H12 H 0.199750 0.568148 0.830183 0.032 Uiso 1 1 calc R . . . .
C5 C 0.3316(3) 0.6872(3) 0.12490(18) 0.0240(5) Uani 1 1 d . . . . .
C8 C 0.3035(4) 0.8652(3) 0.38173(18) 0.0263(5) Uani 1 1 d . . . . .
H8A H 0.408468 0.910423 0.366728 0.032 Uiso 1 1 calc R . . . .
H8B H 0.316580 0.809603 0.454908 0.032 Uiso 1 1 calc R . . . .
C13 C 0.1743(3) 0.3503(3) 0.84121(19) 0.0280(5) Uani 1 1 d . . . . .
H13 H 0.160617 0.332098 0.915617 0.034 Uiso 1 1 calc R . . . .
C9 C 0.3624(4) 0.9498(3) 0.14637(19) 0.0293(5) Uani 1 1 d . . . . .
H9A H 0.463918 0.933773 0.092556 0.035 Uiso 1 1 calc R . . . .
H9B H 0.401059 0.995610 0.202166 0.035 Uiso 1 1 calc R . . . .
Cl5 Cl 0.250(2) 0.4320(19) 0.0836(13) 0.027(7) Uani 0.035(4) 1 d . . P A -1

loop_
_atom_site_aniso_label
_atom_site_aniso_U_11
_atom_site_aniso_U_22
_atom_site_aniso_U_33
_atom_site_aniso_U_23
_atom_site_aniso_U_13
_atom_site_aniso_U_12
Cl1 0.0262(3) 0.0157(3) 0.0410(3) -0.0075(2) -0.0025(2) -0.0042(2)
S1 0.0226(3) 0.0146(3) 0.0301(3) -0.0058(2) -0.0028(2) -0.0073(2)
Cl4 0.0443(3) 0.0279(3) 0.0223(3) -0.0051(2) -0.0009(2) -0.0104(2)
Cl3 0.0523(4) 0.0229(3) 0.0319(3) 0.0044(2) -0.0069(3) -0.0018(3)
Cl2 0.0411(3) 0.0213(3) 0.0385(3) -0.0116(2) 0.0080(2) -0.0126(2)
N2 0.0205(9) 0.0148(8) 0.0264(9) -0.0017(7) -0.0051(7) -0.0059(7)
N1 0.0235(9) 0.0160(9) 0.0330(11) -0.0034(7) -0.0030(8) -0.0082(7)
C2 0.0178(10) 0.0161(10) 0.0251(11) -0.0031(8) -0.0048(8) -0.0039(8)
C1 0.0153(10) 0.0151(10) 0.0296(11) -0.0030(8) -0.0048(8) -0.0033(8)
C6 0.0227(11) 0.0192(10) 0.0278(11) -0.0086(9) -0.0037(9) -0.0050(8)
C3 0.0248(11) 0.0155(10) 0.0251(11) -0.0017(8) -0.0062(8) -0.0062(8)
C4 0.0246(11) 0.0173(10) 0.0255(11) -0.0019(8) -0.0051(8) -0.0059(8)
C10 0.0167(10) 0.0181(10) 0.0297(12) -0.0005(9) -0.0046(8) -0.0046(8)
C7 0.0185(10) 0.0141(10) 0.0302(12) -0.0032(8) -0.0039(8) -0.0041(8)
C11 0.0210(10) 0.0190(10) 0.0288(11) 0.0008(9) -0.0048(9) -0.0081(8)
C15 0.0191(10) 0.0180(10) 0.0341(12) 0.0002(9) -0.0038(9) -0.0066(8)
C14 0.0241(11) 0.0215(11) 0.0362(13) 0.0048(9) -0.0038(9) -0.0082(9)
C12 0.0230(11) 0.0280(12) 0.0295(12) -0.0039(9) -0.0049(9) -0.0092(9)
C5 0.0252(11) 0.0230(11) 0.0228(11) -0.0040(9) -0.0031(8) -0.0051(9)
C8 0.0377(13) 0.0187(11) 0.0253(11) -0.0019(9) -0.0064(9) -0.0124(9)
C13 0.0239(11) 0.0314(12) 0.0261(11) 0.0046(9) -0.0041(9) -0.0085(9)
C9 0.0414(14) 0.0228(12) 0.0256(11) 0.0012(9) -0.0048(10) -0.0139(10)
Cl5 0.020(9) 0.037(10) 0.029(9) -0.023(7) 0.006(6) -0.008(6)

loop_
_atom_type_symbol
_atom_type_description
_atom_type_scat_dispersion_real
_atom_type_scat_dispersion_imag
_atom_type_scat_source
C C 0.0181 0.0091 'International Tables Vol C Tables 4.2.6.8 and 6.1.1.4'
H H 0.0000 0.0000 'International Tables Vol C Tables 4.2.6.8 and 6.1.1.4'
Cl Cl 0.3639 0.7018 'International Tables Vol C Tables 4.2.6.8 and 6.1.1.4'
N N 0.0311 0.0180 'International Tables Vol C Tables 4.2.6.8 and 6.1.1.4'
S S 0.3331 0.5567 'International Tables Vol C Tables 4.2.6.8 and 6.1.1.4'

loop_
_exptl_crystal_face_index_h
_exptl_crystal_face_index_k
_exptl_crystal_face_index_l
_exptl_crystal_face_perp_dist
4 0 -1 0.1074
0 -5 1 0.0704
-4 0 1 0.1173
0 5 -1 0.0614
0 -1 8 0.0074
-5 -1 -1 0.1248
0 1 -8 0.0435

loop_
_geom_angle_atom_site_label_1
_geom_angle_atom_site_label_2
_geom_angle_atom_site_label_3
_geom_angle
_geom_angle_site_symmetry_1
_geom_angle_site_symmetry_3
_geom_angle_publ_flag
N1 S1 Cl1 108.14(7) . . ?
N1 S1 C7 106.24(10) . . ?
C7 S1 Cl1 97.94(7) . . ?
C1 N2 C2 120.96(18) . . ?
C1 N1 S1 122.09(16) . . ?
N2 C2 C3 118.35(18) . . ?
N2 C2 C7 124.10(19) . . ?
C7 C2 C3 117.5(2) . . ?
N2 C1 N1 127.1(2) . . ?
N2 C1 C10 118.33(19) . . ?
N1 C1 C10 114.55(19) . . ?
C7 C6 H6 119.1(18) . . ?
C7 C6 Cl5 117.1(6) . . ?
C5 C6 H6 122.6(18) . . ?
C5 C6 C7 118.3(2) . . ?
C5 C6 Cl5 123.1(6) . . ?
Cl5 C6 H6 13.2(19) . . ?
C2 C3 C8 118.00(19) . . ?
C4 C3 C2 120.20(19) . . ?
C4 C3 C8 121.78(19) . . ?
C3 C4 C5 119.3(2) . . ?
C3 C4 C9 121.8(2) . . ?
C5 C4 C9 118.9(2) . . ?
C11 C10 C1 119.70(19) . . ?
C15 C10 C1 121.2(2) . . ?
C15 C10 C11 119.1(2) . . ?
C2 C7 S1 118.29(17) . . ?
C6 C7 S1 118.90(17) . . ?
C6 C7 C2 122.8(2) . . ?
C10 C11 H11 119.8 . . ?
C12 C11 C10 120.4(2) . . ?
C12 C11 H11 119.8 . . ?
C10 C15 H15 119.9 . . ?
C14 C15 C10 120.2(2) . . ?
C14 C15 H15 119.9 . . ?
C15 C14 H14 119.8 . . ?
C15 C14 C13 120.3(2) . . ?
C13 C14 H14 119.8 . . ?
C11 C12 H12 119.9 . . ?
C11 C12 C13 120.3(2) . . ?
C13 C12 H12 119.9 . . ?
C6 C5 Cl4 118.36(17) . . ?
C6 C5 C4 121.9(2) . . ?
C4 C5 Cl4 119.75(17) . . ?
Cl2 C8 H8A 109.9 . . ?
Cl2 C8 H8B 109.9 . . ?
C3 C8 Cl2 109.03(15) . . ?
C3 C8 H8A 109.9 . . ?
C3 C8 H8B 109.9 . . ?
H8A C8 H8B 108.3 . . ?
C14 C13 C12 119.7(2) . . ?
C14 C13 H13 120.1 . . ?
C12 C13 H13 120.1 . . ?
Cl3 C9 H9A 109.6 . . ?
Cl3 C9 H9B 109.6 . . ?
C4 C9 Cl3 110.11(17) . . ?
C4 C9 H9A 109.6 . . ?
C4 C9 H9B 109.6 . . ?
H9A C9 H9B 108.2 . . ?

loop_
_geom_bond_atom_site_label_1
_geom_bond_atom_site_label_2
_geom_bond_distance
_geom_bond_site_symmetry_2
_geom_bond_publ_flag
Cl1 S1 2.3412(7) . ?
S1 N1 1.561(2) . ?
S1 C7 1.729(2) . ?
Cl4 C5 1.739(2) . ?
Cl3 C9 1.801(3) . ?
Cl2 C8 1.804(2) . ?
N2 C2 1.371(3) . ?
N2 C1 1.311(3) . ?
N1 C1 1.379(3) . ?
C2 C3 1.430(3) . ?
C2 C7 1.406(3) . ?
C1 C10 1.479(3) . ?
C6 H6 0.95(4) . ?
C6 C7 1.391(3) . ?
C6 C5 1.368(3) . ?
C6 Cl5 1.698(16) . ?
C3 C4 1.387(3) . ?
C3 C8 1.509(3) . ?
C4 C5 1.421(3) . ?
C4 C9 1.510(3) . ?
C10 C11 1.403(3) . ?
C10 C15 1.400(3) . ?
C11 H11 0.9300 . ?
C11 C12 1.380(3) . ?
C15 H15 0.9300 . ?
C15 C14 1.388(3) . ?
C14 H14 0.9300 . ?
C14 C13 1.390(4) . ?
C12 H12 0.9300 . ?
C12 C13 1.396(3) . ?
C8 H8A 0.9700 . ?
C8 H8B 0.9700 . ?
C13 H13 0.9300 . ?
C9 H9A 0.9700 . ?
C9 H9B 0.9700 . ?

loop_
_exptl_oxdiff_crystal_face_indexfrac_h
_exptl_oxdiff_crystal_face_indexfrac_k
_exptl_oxdiff_crystal_face_indexfrac_l
_exptl_oxdiff_crystal_face_x
_exptl_oxdiff_crystal_face_y
_exptl_oxdiff_crystal_face_z
4.4266 -0.0859 -1.3739 0.0890 0.2541 0.9631
-0.1838 -5.4382 1.1326 0.3326 0.9411 -0.0604
-4.4747 -0.1708 1.4397 -0.0740 -0.2118 -0.9745
0.1511 5.4303 -1.1208 -0.3327 -0.9415 0.0533
-0.0046 -0.6786 7.8555 0.9648 0.0763 -0.2517
-4.7190 -1.2522 -0.5368 -0.2828 -0.0235 -0.9589
-0.0666 0.6593 -7.8588 -0.9685 -0.0766 0.2371
